data_8103642
loop_
_publ_author_name
'Werthmann, U.'
'Glinnemann, J.'
'Gies, H.'
'Hahn, T.'

_publ_section_title
;
 Cd3 B7 O13 (O H) - a new synthetic hydroxy boracite
;
_journal_name_full 'Zeitschrift fuer Kristallographie (149,1979-)'
_journal_page_first 393
_journal_page_last 396
_journal_volume 215
_journal_year 2000
_chemical_formula_sum 'B7 Cd3 H O14'
_chemical_name_systematic 'Cd3 (B7 O13) (O H)'
_space_group_IT_number 161
_symmetry_space_group_name_Hall 'R 3 -2"c'
_symmetry_space_group_name_H-M 'R 3 c :H'
_cell_angle_alpha 90
_cell_angle_beta 90
_cell_angle_gamma 120
_cell_formula_units_Z 6
_cell_length_a 8.8109
_cell_length_b 8.8109
_cell_length_c 21.4572
_cell_volume 1442.594
_citation_journal_id_ASTM ZEKRDZ
_cod_data_source_file Werthmann_ZEKRDZ_2000_814.cif
_cod_data_source_block H1B7Cd3O14
_cod_original_formula_sum 'H1 B7 Cd3 O14'
_cod_database_code 8103642

loop_
_symmetry_equiv_pos_as_xyz
x,y,z
-y,x-y,z
-x+y,-x,z
-y,-x,z+1/2
x,x-y,z+1/2
-x+y,y,z+1/2
x+2/3,y+1/3,z+1/3
-y+2/3,x-y+1/3,z+1/3
-x+y+2/3,-x+1/3,z+1/3
-y+2/3,-x+1/3,z+5/6
x+2/3,x-y+1/3,z+5/6
-x+y+2/3,y+1/3,z+5/6
x+1/3,y+2/3,z+2/3
-y+1/3,x-y+2/3,z+2/3
-x+y+1/3,-x+2/3,z+2/3
-y+1/3,-x+2/3,z+7/6
x+1/3,x-y+2/3,z+7/6
-x+y+1/3,y+2/3,z+7/6

loop_
_atom_site_label
_atom_site_type_symbol
_atom_site_fract_x
_atom_site_fract_y
_atom_site_fract_z
_atom_site_occupancy
_atom_site_U_iso_or_equiv
Cd1 Cd+2 0.1357 0.27463 0.3215 1 0.0
O5 O-2 0.1949 0.9816 0.9138 1 0.0
O4 O-2 0.2829 0.262 0.9604 1 0.0
O6 O-2 0.7024 0.7864 0.0231 1 0.0
B2 B+3 0.1003 0.8983 0.9717 1 0.0
O2 O-2 0 0 0.9874 1 0.0
B3 B+3 0 0 0.0958 1 0.0
O3 O-2 0.837 0.9991 0.1053 1 0.0
O1 O-2 0 0 0.2761 1 0.0
B1 B+3 0.1603 0.8316 0.0849 1 0.0
